data_7714447
loop_
_publ_author_name
'Ortiz-Hern\'andez, Mariana'
'Salazar, Ver\'onica'
'Mendoza-Espinosa, Daniel'
'Gomez-Bonilla, Manuel Alejandro'
'Cristobal, Crispin'
'Ortega-Alfaro, M. Carmen'
'Su\'arez, Andr\'es'
'Sandoval-Chavez, Cesar'

_publ_section_title
;
 CH Bond-activation in aromatic ketones mediated by
 Iridium-Tris(pyrazolyl) borate complexes
;
_journal_name_full 'Dalton Transactions'
_journal_paper_doi 10.1039/D3DT02849F
_journal_year 2023
_chemical_formula_moiety 'C87 H99 B3 F3 Ir3 N18 O3'
_chemical_formula_sum 'C87 H99 B3 F3 Ir3 N18 O3'
_chemical_formula_weight 2110.87
_space_group_crystal_system trigonal
_space_group_IT_number 148
_space_group_name_Hall '-R 3'
_space_group_name_H-M_alt 'R -3 :H'
_atom_sites_solution_hydrogens geom
_audit_creation_method SHELXL-2018/3
_audit_update_record
;
2020-03-30 deposited with the CCDC.	2023-11-10 downloaded from the CCDC.
;
_cell_angle_alpha 90
_cell_angle_beta 90
_cell_angle_gamma 120
_cell_formula_units_Z 6
_cell_length_a 21.333(3)
_cell_length_b 21.333(3)
_cell_length_c 41.366(6)
_cell_measurement_reflns_used 9829
_cell_measurement_temperature 193(2)
_cell_measurement_theta_max 21.14
_cell_measurement_theta_min 2.26
_cell_volume 16303(4)
_computing_cell_refinement 'Bruker SAINT'
_computing_data_collection 'Bruker APEX2'
_computing_data_reduction 'Bruker SAINT'
_computing_molecular_graphics 'Bruker SHELXTL'
_computing_publication_material 'Bruker SHELXTL'
_computing_structure_refinement 'SHELXL-2018/3 (Sheldrick, 2018)'
_computing_structure_solution 'SHELXS-97 (Sheldrick, 2008)'
_diffrn_ambient_temperature 193(2)
_diffrn_detector_area_resol_mean 8.2
_diffrn_measured_fraction_theta_full 0.990
_diffrn_measured_fraction_theta_max 0.990
_diffrn_measurement_device_type
;
 Bruker-Nonius X8kappa APEX II CCD area detector
;
_diffrn_measurement_method 'phi and omega scans with narrow frames'
_diffrn_radiation_monochromator graphite
_diffrn_radiation_type MoK\a
_diffrn_radiation_wavelength 0.71073
_diffrn_reflns_av_unetI/netI 0.1046
_diffrn_reflns_Laue_measured_fraction_full 0.990
_diffrn_reflns_Laue_measured_fraction_max 0.990
_diffrn_reflns_limit_h_max 24
_diffrn_reflns_limit_h_min -25
_diffrn_reflns_limit_k_max 25
_diffrn_reflns_limit_k_min -25
_diffrn_reflns_limit_l_max 49
_diffrn_reflns_limit_l_min -49
_diffrn_reflns_number 6315
_diffrn_reflns_point_group_measured_fraction_full 0.990
_diffrn_reflns_point_group_measured_fraction_max 0.990
_diffrn_reflns_theta_full 24.984
_diffrn_reflns_theta_max 24.984
_diffrn_reflns_theta_min 1.207
_diffrn_source 'sealed tube'
_exptl_absorpt_coefficient_mu 3.717
_exptl_absorpt_correction_T_max 0.7444
_exptl_absorpt_correction_T_min 0.6482
_exptl_absorpt_correction_type multi-scan
_exptl_absorpt_process_details
;
program SADABS, Bruker (2001).
;
_exptl_crystal_colour yellow
_exptl_crystal_density_diffrn 1.290
_exptl_crystal_description needle
_exptl_crystal_F_000 6264
_exptl_crystal_size_max 0.15
_exptl_crystal_size_mid 0.10
_exptl_crystal_size_min 0.05
_refine_diff_density_max 0.699
_refine_diff_density_min -1.664
_refine_diff_density_rms 0.151
_refine_ls_extinction_method none
_refine_ls_goodness_of_fit_ref 0.978
_refine_ls_hydrogen_treatment constr
_refine_ls_matrix_type full
_refine_ls_number_parameters 351
_refine_ls_number_reflns 6315
_refine_ls_number_restraints 38
_refine_ls_restrained_S_all 0.978
_refine_ls_R_factor_all 0.0708
_refine_ls_R_factor_gt 0.0537
_refine_ls_shift/su_max 0.000
_refine_ls_shift/su_mean 0.000
_refine_ls_structure_factor_coef Fsqd
_refine_ls_weighting_details 'w=1/[\s^2^(Fo^2^)+(0.1000P)^2^] where P=(Fo^2^+2Fc^2^)/3'
_refine_ls_weighting_scheme calc
_refine_ls_wR_factor_gt 0.1497
_refine_ls_wR_factor_ref 0.1622
_reflns_Friedel_coverage 0.000
_reflns_number_gt 5208
_reflns_number_total 6315
_reflns_threshold_expression 'I > 2\s(I)'
_cod_data_source_file d3dt02849f2.cif
_cod_data_source_block mp00119b_sq_tw
_cod_original_cell_volume 16303(5)
_cod_database_code 7714447
_shelx_shelxl_version_number 2018/3
_shelx_space_group_comment
; 
The symmetry employed for this shelxl refinement is uniquely defined 
by the following loop, which should always be used as a source of 
symmetry information in preference to the above space-group names. 
They are only intended as comments. 
;

loop_
_space_group_symop_operation_xyz
'x, y, z'
'-y, x-y, z'
'-x+y, -x, z'
'x+2/3, y+1/3, z+1/3'
'-y+2/3, x-y+1/3, z+1/3'
'-x+y+2/3, -x+1/3, z+1/3'
'x+1/3, y+2/3, z+2/3'
'-y+1/3, x-y+2/3, z+2/3'
'-x+y+1/3, -x+2/3, z+2/3'
'-x, -y, -z'
'y, -x+y, -z'
'x-y, x, -z'
'-x+2/3, -y+1/3, -z+1/3'
'y+2/3, -x+y+1/3, -z+1/3'
'x-y+2/3, x+1/3, -z+1/3'
'-x+1/3, -y+2/3, -z+2/3'
'y+1/3, -x+y+2/3, -z+2/3'
'x-y+1/3, x+2/3, -z+2/3'

loop_
_atom_site_label
_atom_site_type_symbol
_atom_site_fract_x
_atom_site_fract_y
_atom_site_fract_z
_atom_site_U_iso_or_equiv
_atom_site_adp_type
_atom_site_occupancy
_atom_site_site_symmetry_order
_atom_site_calc_flag
_atom_site_refinement_flags_posn
_atom_site_refinement_flags_adp
_atom_site_refinement_flags_occupancy
_atom_site_disorder_assembly
_atom_site_disorder_group
Ir1 Ir 0.11688(2) 0.71302(2) 0.05014(2) 0.04295(16) Uani 1 1 d . . . . .
F1 F 0.3576(3) 0.9285(3) 0.09832(15) 0.0602(17) Uani 1 1 d . . . . .
O1 O 0.1309(4) 0.6229(4) 0.05118(17) 0.0461(16) Uani 1 1 d D . . . .
N1 N 0.1087(5) 0.8037(5) 0.0491(2) 0.056(2) Uani 1 1 d . . . . .
N2 N 0.0625(6) 0.8081(7) 0.0714(3) 0.069(3) Uani 1 1 d . . . . .
N3 N 0.1172(5) 0.7166(5) 0.1026(2) 0.051(2) Uani 1 1 d . . . . .
N4 N 0.0696(5) 0.7340(7) 0.1167(2) 0.064(3) Uani 1 1 d . . . . .
N5 N 0.0011(5) 0.6511(5) 0.0533(2) 0.054(2) Uani 1 1 d . . . . .
N6 N -0.0312(5) 0.6737(6) 0.0754(2) 0.060(3) Uani 1 1 d . . . . .
C1 C 0.1397(7) 0.8646(7) 0.0318(3) 0.063(3) Uani 1 1 d . . . . .
C2 C 0.1131(8) 0.9076(9) 0.0440(4) 0.079(4) Uani 1 1 d . . . . .
H2 H 0.126782 0.955234 0.037045 0.094 Uiso 1 1 calc R U . . .
C3 C 0.0691(10) 0.8735(10) 0.0649(5) 0.095(5) Uani 1 1 d . . . . .
C4 C 0.1956(8) 0.8802(8) 0.0062(3) 0.076(4) Uani 1 1 d . U . . .
H4A H 0.196722 0.835879 0.001244 0.114 Uiso 1 1 calc R U . . .
H4B H 0.243246 0.917342 0.014053 0.114 Uiso 1 1 calc R U . . .
H4C H 0.183319 0.897656 -0.013374 0.114 Uiso 1 1 calc R U . . .
C5 C 0.0152(13) 0.8914(12) 0.0837(5) 0.124(7) Uani 1 1 d . U . . .
H5A H 0.036967 0.944005 0.085774 0.186 Uiso 1 1 calc R U . . .
H5B H 0.005809 0.869563 0.105307 0.186 Uiso 1 1 calc R U . . .
H5C H -0.030357 0.871764 0.071746 0.186 Uiso 1 1 calc R U . . .
C6 C 0.1538(7) 0.7068(7) 0.1257(3) 0.064(3) Uani 1 1 d . . . . .
C7 C 0.1255(9) 0.7133(10) 0.1548(3) 0.092(5) Uani 1 1 d . . . . .
H7 H 0.139649 0.706476 0.175682 0.111 Uiso 1 1 calc R U . . .
C8 C 0.0732(9) 0.7313(11) 0.1481(3) 0.089(5) Uani 1 1 d . . . . .
C9 C 0.2132(7) 0.6877(8) 0.1215(3) 0.071(4) Uani 1 1 d . U . . .
H9A H 0.211979 0.670692 0.099388 0.107 Uiso 1 1 calc R U . . .
H9B H 0.205497 0.649460 0.136834 0.107 Uiso 1 1 calc R U . . .
H9C H 0.260421 0.730700 0.125618 0.107 Uiso 1 1 calc R U . . .
C10 C 0.0232(11) 0.7376(12) 0.1725(4) 0.112(6) Uani 1 1 d . U . . .
H10A H 0.007656 0.770659 0.164180 0.169 Uiso 1 1 calc R U . . .
H10B H 0.048972 0.756313 0.192995 0.169 Uiso 1 1 calc R U . . .
H10C H -0.019374 0.689724 0.176099 0.169 Uiso 1 1 calc R U . . .
C11 C -0.0535(7) 0.5902(8) 0.0406(3) 0.061(3) Uani 1 1 d . . . . .
C12 C -0.1196(7) 0.5719(10) 0.0545(4) 0.090(5) Uani 1 1 d . . . . .
H12 H -0.165455 0.530392 0.050494 0.108 Uiso 1 1 calc R U . . .
C13 C -0.1021(8) 0.6304(11) 0.0764(4) 0.085(4) Uani 1 1 d . . . . .
C14 C -0.0397(8) 0.5462(8) 0.0151(3) 0.077(4) Uani 1 1 d . U . . .
H14A H 0.000472 0.539518 0.022135 0.116 Uiso 1 1 calc R U . . .
H14B H -0.027397 0.572063 -0.005564 0.116 Uiso 1 1 calc R U . . .
H14C H -0.083399 0.498770 0.012480 0.116 Uiso 1 1 calc R U . . .
C15 C -0.1537(10) 0.6339(12) 0.0989(5) 0.118(6) Uani 1 1 d . U . . .
H15A H -0.134124 0.683813 0.106431 0.176 Uiso 1 1 calc R U . . .
H15B H -0.161453 0.602240 0.117443 0.176 Uiso 1 1 calc R U . . .
H15C H -0.199774 0.618000 0.087787 0.176 Uiso 1 1 calc R U . . .
C16 C 0.1074(4) 0.7007(4) 0.00016(12) 0.047(2) Uani 1 1 d G . . . .
C17 C 0.1378(4) 0.6661(4) -0.01673(16) 0.052(3) Uani 1 1 d G . . . .
H17 H 0.167303 0.651252 -0.005769 0.062 Uiso 1 1 calc R U . . .
C18 C 0.1249(5) 0.6532(4) -0.04967(16) 0.073(4) Uani 1 1 d G . . . .
H18 H 0.145670 0.629529 -0.061221 0.088 Uiso 1 1 calc R U . . .
C19 C 0.0817(5) 0.6749(5) -0.06571(12) 0.085(5) Uani 1 1 d G . . . .
H19 H 0.072909 0.666079 -0.088227 0.102 Uiso 1 1 calc R U . . .
C20 C 0.0513(4) 0.7095(5) -0.04882(18) 0.072(4) Uani 1 1 d G . . . .
H20 H 0.021780 0.724352 -0.059782 0.087 Uiso 1 1 calc R U . . .
C21 C 0.0642(4) 0.7224(4) -0.01588(17) 0.062(3) Uani 1 1 d G . . . .
H21 H 0.043413 0.746077 -0.004330 0.074 Uiso 1 1 calc R U . . .
C22 C 0.1086(4) 0.5664(5) 0.0656(2) 0.048(3) Uani 1 1 d D . . . .
C23 C 0.0455(5) 0.5410(6) 0.0894(2) 0.050(3) Uani 1 1 d D . . . .
H23A H 0.032757 0.578938 0.091898 0.075 Uiso 1 1 calc R U . . .
H23B H 0.059729 0.530822 0.110400 0.075 Uiso 1 1 calc R U . . .
H23C H 0.003598 0.496899 0.081090 0.075 Uiso 1 1 calc R U . . .
C24 C 0.2260(6) 0.7749(5) 0.0512(2) 0.044(2) Uani 1 1 d . . . . .
C25 C 0.2585(6) 0.8356(6) 0.0712(2) 0.049(2) Uani 1 1 d . . . . .
H25 H 0.228930 0.851587 0.081224 0.058 Uiso 1 1 calc R U . . .
C26 C 0.3333(5) 0.8739(5) 0.0771(2) 0.039(2) Uani 1 1 d . . . . .
C27 C 0.3808(6) 0.8552(6) 0.0615(2) 0.045(2) Uani 1 1 d . . . . .
C28 C 0.3479(6) 0.7971(6) 0.0403(3) 0.050(3) Uani 1 1 d . . . . .
H28 H 0.377688 0.783858 0.028478 0.060 Uiso 1 1 calc R U . . .
C29 C 0.2737(6) 0.7575(6) 0.0354(3) 0.047(2) Uani 1 1 d . . . . .
H29 H 0.254521 0.717534 0.020996 0.057 Uiso 1 1 calc R U . . .
B1 B 0.0179(8) 0.7448(9) 0.0942(3) 0.062(4) Uani 1 1 d . . . . .
H1 H -0.013519 0.756823 0.107804 0.075 Uiso 1 1 calc R U . . .

loop_
_atom_site_aniso_label
_atom_site_aniso_U_11
_atom_site_aniso_U_22
_atom_site_aniso_U_33
_atom_site_aniso_U_23
_atom_site_aniso_U_13
_atom_site_aniso_U_12
Ir1 0.0426(2) 0.0519(3) 0.0383(2) -0.00482(16) -0.00387(15) 0.0266(2)
F1 0.058(4) 0.060(4) 0.056(4) -0.023(3) -0.010(3) 0.025(3)
O1 0.043(4) 0.056(5) 0.046(4) 0.006(3) 0.004(3) 0.031(4)
N1 0.052(5) 0.060(6) 0.063(6) -0.006(5) -0.008(4) 0.033(5)
N2 0.084(8) 0.085(7) 0.067(7) -0.008(6) 0.009(6) 0.064(7)
N3 0.052(5) 0.067(6) 0.040(5) -0.002(4) -0.002(4) 0.036(5)
N4 0.059(6) 0.102(8) 0.046(6) -0.012(5) -0.002(4) 0.051(6)
N5 0.044(5) 0.063(6) 0.056(6) -0.003(4) -0.011(4) 0.028(5)
N6 0.045(5) 0.086(8) 0.057(6) 0.009(5) 0.006(4) 0.039(5)
C1 0.067(8) 0.058(7) 0.073(8) 0.006(6) -0.008(6) 0.037(7)
C2 0.069(9) 0.084(10) 0.090(10) 0.019(8) 0.027(8) 0.043(8)
C3 0.105(13) 0.097(12) 0.117(13) 0.006(10) 0.019(10) 0.075(11)
C4 0.074(8) 0.081(8) 0.066(8) 0.006(6) -0.010(6) 0.034(7)
C5 0.152(14) 0.128(13) 0.146(14) 0.016(10) 0.027(11) 0.111(11)
C6 0.060(7) 0.081(9) 0.057(7) -0.017(6) -0.018(6) 0.039(7)
C7 0.104(12) 0.162(17) 0.037(7) 0.003(8) -0.004(7) 0.086(12)
C8 0.097(11) 0.171(17) 0.037(7) -0.017(8) 0.001(7) 0.096(12)
C9 0.061(7) 0.090(9) 0.076(8) -0.002(7) -0.013(6) 0.048(7)
C10 0.110(11) 0.161(14) 0.082(10) -0.032(9) -0.002(8) 0.081(10)
C11 0.057(7) 0.081(9) 0.049(7) 0.003(6) -0.011(5) 0.037(7)
C12 0.040(7) 0.124(13) 0.072(10) 0.013(9) -0.013(6) 0.015(8)
C13 0.063(9) 0.120(14) 0.068(9) 0.012(9) 0.001(7) 0.043(9)
C14 0.069(8) 0.086(9) 0.053(7) -0.012(6) -0.007(6) 0.021(7)
C15 0.082(10) 0.152(14) 0.129(13) -0.003(10) 0.009(9) 0.067(10)
C16 0.036(5) 0.053(6) 0.039(5) 0.007(4) 0.000(4) 0.013(5)
C17 0.049(6) 0.048(6) 0.044(6) -0.002(5) 0.003(5) 0.013(5)
C18 0.060(8) 0.075(9) 0.061(8) -0.008(7) 0.004(6) 0.016(7)
C19 0.068(9) 0.088(10) 0.055(8) -0.002(7) -0.022(7) 0.005(8)
C20 0.074(9) 0.096(10) 0.047(7) 0.015(7) -0.013(6) 0.043(8)
C21 0.046(7) 0.070(8) 0.058(7) 0.001(6) -0.003(5) 0.021(6)
C22 0.033(5) 0.048(6) 0.059(6) -0.020(5) -0.020(5) 0.017(5)
C23 0.051(6) 0.058(7) 0.039(5) 0.006(5) 0.006(4) 0.026(5)
C24 0.045(6) 0.040(5) 0.045(6) -0.007(4) -0.004(4) 0.019(5)
C25 0.045(6) 0.059(7) 0.042(6) -0.002(5) -0.009(4) 0.025(5)
C26 0.043(5) 0.041(5) 0.037(5) 0.000(4) -0.007(4) 0.023(5)
C27 0.049(6) 0.051(6) 0.040(5) 0.006(4) -0.005(4) 0.030(5)
C28 0.059(7) 0.059(7) 0.044(6) -0.012(5) -0.003(5) 0.038(6)
C29 0.049(6) 0.042(6) 0.048(6) -0.005(4) 0.003(5) 0.020(5)
B1 0.067(9) 0.094(11) 0.045(7) -0.002(7) -0.004(6) 0.055(9)

loop_
_atom_type_symbol
_atom_type_description
_atom_type_scat_dispersion_real
_atom_type_scat_dispersion_imag
_atom_type_scat_source
C C 0.0033 0.0016 'International Tables Vol C Tables 4.2.6.8 and 6.1.1.4'
H H 0.0000 0.0000 'International Tables Vol C Tables 4.2.6.8 and 6.1.1.4'
B B 0.0013 0.0007 'International Tables Vol C Tables 4.2.6.8 and 6.1.1.4'
N N 0.0061 0.0033 'International Tables Vol C Tables 4.2.6.8 and 6.1.1.4'
O O 0.0106 0.0060 'International Tables Vol C Tables 4.2.6.8 and 6.1.1.4'
F F 0.0171 0.0103 'International Tables Vol C Tables 4.2.6.8 and 6.1.1.4'
Ir Ir -1.4442 7.9887 'International Tables Vol C Tables 4.2.6.8 and 6.1.1.4'

loop_
_geom_angle_atom_site_label_1
_geom_angle_atom_site_label_2
_geom_angle_atom_site_label_3
_geom_angle
_geom_angle_site_symmetry_1
_geom_angle_site_symmetry_3
_geom_angle_publ_flag
N1 Ir1 C24 89.9(4) . . ?
N1 Ir1 C16 92.8(3) . . ?
C24 Ir1 C16 96.5(3) . . ?
N1 Ir1 N5 88.1(4) . . ?
C24 Ir1 N5 174.8(4) . . ?
C16 Ir1 N5 88.4(3) . . ?
N1 Ir1 O1 177.2(3) . . ?
C24 Ir1 O1 87.3(4) . . ?
C16 Ir1 O1 87.4(3) . . ?
N5 Ir1 O1 94.7(3) . . ?
N1 Ir1 N3 89.3(4) . . ?
C24 Ir1 N3 88.4(4) . . ?
C16 Ir1 N3 174.7(3) . . ?
N5 Ir1 N3 86.8(3) . . ?
O1 Ir1 N3 90.7(3) . . ?
C22 O1 Ir1 139.6(6) . . ?
C1 N1 N2 108.2(10) . . ?
C1 N1 Ir1 134.8(9) . . ?
N2 N1 Ir1 116.9(8) . . ?
C3 N2 N1 103.1(12) . . ?
C3 N2 B1 136.8(12) . . ?
N1 N2 B1 120.1(10) . . ?
C6 N3 N4 108.2(9) . . ?
C6 N3 Ir1 135.4(8) . . ?
N4 N3 Ir1 116.4(6) . . ?
C8 N4 N3 110.1(10) . . ?
C8 N4 B1 131.8(10) . . ?
N3 N4 B1 117.8(9) . . ?
N6 N5 C11 104.8(9) . . ?
N6 N5 Ir1 116.8(7) . . ?
C11 N5 Ir1 138.3(9) . . ?
N5 N6 C13 112.2(12) . . ?
N5 N6 B1 117.9(9) . . ?
C13 N6 B1 129.9(12) . . ?
N1 C1 C2 106.4(12) . . ?
N1 C1 C4 123.1(11) . . ?
C2 C1 C4 130.4(12) . . ?
C3 C2 C1 108.1(15) . . ?
C3 C2 H2 126.0 . . ?
C1 C2 H2 126.0 . . ?
C2 C3 N2 114.1(14) . . ?
C2 C3 C5 129.9(17) . . ?
N2 C3 C5 115.9(16) . . ?
C1 C4 H4A 109.5 . . ?
C1 C4 H4B 109.5 . . ?
H4A C4 H4B 109.5 . . ?
C1 C4 H4C 109.5 . . ?
H4A C4 H4C 109.5 . . ?
H4B C4 H4C 109.5 . . ?
C3 C5 H5A 109.5 . . ?
C3 C5 H5B 109.5 . . ?
H5A C5 H5B 109.5 . . ?
C3 C5 H5C 109.5 . . ?
H5A C5 H5C 109.5 . . ?
H5B C5 H5C 109.5 . . ?
N3 C6 C7 107.0(11) . . ?
N3 C6 C9 126.9(11) . . ?
C7 C6 C9 126.1(12) . . ?
C8 C7 C6 107.9(12) . . ?
C8 C7 H7 126.0 . . ?
C6 C7 H7 126.0 . . ?
N4 C8 C7 106.6(11) . . ?
N4 C8 C10 126.7(14) . . ?
C7 C8 C10 126.3(14) . . ?
C6 C9 H9A 109.5 . . ?
C6 C9 H9B 109.5 . . ?
H9A C9 H9B 109.5 . . ?
C6 C9 H9C 109.5 . . ?
H9A C9 H9C 109.5 . . ?
H9B C9 H9C 109.5 . . ?
C8 C10 H10A 109.5 . . ?
C8 C10 H10B 109.5 . . ?
H10A C10 H10B 109.5 . . ?
C8 C10 H10C 109.5 . . ?
H10A C10 H10C 109.5 . . ?
H10B C10 H10C 109.5 . . ?
C12 C11 N5 112.3(13) . . ?
C12 C11 C14 126.2(14) . . ?
N5 C11 C14 121.4(11) . . ?
C11 C12 C13 103.4(13) . . ?
C11 C12 H12 128.3 . . ?
C13 C12 H12 128.3 . . ?
N6 C13 C12 107.2(13) . . ?
N6 C13 C15 127.6(17) . . ?
C12 C13 C15 124.6(16) . . ?
C11 C14 H14A 109.5 . . ?
C11 C14 H14B 109.5 . . ?
H14A C14 H14B 109.5 . . ?
C11 C14 H14C 109.5 . . ?
H14A C14 H14C 109.5 . . ?
H14B C14 H14C 109.5 . . ?
C13 C15 H15A 109.5 . . ?
C13 C15 H15B 109.5 . . ?
H15A C15 H15B 109.5 . . ?
C13 C15 H15C 109.5 . . ?
H15A C15 H15C 109.5 . . ?
H15B C15 H15C 109.5 . . ?
C17 C16 C21 120.0 . . ?
C17 C16 Ir1 121.7(4) . . ?
C21 C16 Ir1 118.1(4) . . ?
C16 C17 C18 120.0 . . ?
C16 C17 H17 120.0 . . ?
C18 C17 H17 120.0 . . ?
C17 C18 C19 120.0 . . ?
C17 C18 H18 120.0 . . ?
C19 C18 H18 120.0 . . ?
C20 C19 C18 120.0 . . ?
C20 C19 H19 120.0 . . ?
C18 C19 H19 120.0 . . ?
C21 C20 C19 120.0 . . ?
C21 C20 H20 120.0 . . ?
C19 C20 H20 120.0 . . ?
C20 C21 C16 120.0 . . ?
C20 C21 H21 120.0 . . ?
C16 C21 H21 120.0 . . ?
O1 C22 C27 118.8(8) . 2_665 ?
O1 C22 C23 120.6(9) . . ?
C27 C22 C23 120.5(8) 2_665 . ?
C22 C23 H23A 109.5 . . ?
C22 C23 H23B 109.5 . . ?
H23A C23 H23B 109.5 . . ?
C22 C23 H23C 109.5 . . ?
H23A C23 H23C 109.5 . . ?
H23B C23 H23C 109.5 . . ?
C29 C24 C25 115.6(10) . . ?
C29 C24 Ir1 124.5(7) . . ?
C25 C24 Ir1 119.7(8) . . ?
C24 C25 C26 122.5(10) . . ?
C24 C25 H25 118.8 . . ?
C26 C25 H25 118.8 . . ?
F1 C26 C27 121.6(9) . . ?
F1 C26 C25 117.0(9) . . ?
C27 C26 C25 121.4(9) . . ?
C28 C27 C26 115.2(9) . . ?
C28 C27 C22 119.3(9) . 3_565 ?
C26 C27 C22 125.5(9) . 3_565 ?
C27 C28 C29 123.4(10) . . ?
C27 C28 H28 118.3 . . ?
C29 C28 H28 118.3 . . ?
C24 C29 C28 121.9(9) . . ?
C24 C29 H29 119.1 . . ?
C28 C29 H29 119.1 . . ?
N2 B1 N6 111.8(10) . . ?
N2 B1 N4 109.1(11) . . ?
N6 B1 N4 109.7(11) . . ?
N2 B1 H1 108.8 . . ?
N6 B1 H1 108.8 . . ?
N4 B1 H1 108.8 . . ?

loop_
_geom_bond_atom_site_label_1
_geom_bond_atom_site_label_2
_geom_bond_distance
_geom_bond_site_symmetry_2
_geom_bond_publ_flag
Ir1 N1 2.028(10) . ?
Ir1 C24 2.023(10) . ?
Ir1 C16 2.081(5) . ?
Ir1 N5 2.144(9) . ?
Ir1 O1 2.088(7) . ?
Ir1 N3 2.171(8) . ?
F1 C26 1.338(11) . ?
O1 C22 1.210(7) . ?
N1 C1 1.333(16) . ?
N1 N2 1.388(14) . ?
N2 C3 1.36(2) . ?
N2 B1 1.53(2) . ?
N3 C6 1.316(15) . ?
N3 N4 1.373(13) . ?
N4 C8 1.306(16) . ?
N4 B1 1.545(16) . ?
N5 N6 1.370(14) . ?
N5 C11 1.343(16) . ?
N6 C13 1.321(18) . ?
N6 B1 1.555(19) . ?
C1 C2 1.392(18) . ?
C1 C4 1.503(19) . ?
C2 C3 1.22(2) . ?
C2 H2 0.9500 . ?
C3 C5 1.58(2) . ?
C4 H4A 0.9800 . ?
C4 H4B 0.9800 . ?
C4 H4C 0.9800 . ?
C5 H5A 0.9800 . ?
C5 H5B 0.9800 . ?
C5 H5C 0.9800 . ?
C6 C7 1.384(19) . ?
C6 C9 1.522(18) . ?
C7 C8 1.38(2) . ?
C7 H7 0.9500 . ?
C8 C10 1.52(2) . ?
C9 H9A 0.9800 . ?
C9 H9B 0.9800 . ?
C9 H9C 0.9800 . ?
C10 H10A 0.9800 . ?
C10 H10B 0.9800 . ?
C10 H10C 0.9800 . ?
C11 C12 1.386(19) . ?
C11 C14 1.535(19) . ?
C12 C13 1.43(3) . ?
C12 H12 0.9500 . ?
C13 C15 1.47(2) . ?
C14 H14A 0.9800 . ?
C14 H14B 0.9800 . ?
C14 H14C 0.9800 . ?
C15 H15A 0.9800 . ?
C15 H15B 0.9800 . ?
C15 H15C 0.9800 . ?
C16 C17 1.3900 . ?
C16 C21 1.3900 . ?
C17 C18 1.3900 . ?
C17 H17 0.9500 . ?
C18 C19 1.3900 . ?
C18 H18 0.9500 . ?
C19 C20 1.3900 . ?
C19 H19 0.9500 . ?
C20 C21 1.3900 . ?
C20 H20 0.9500 . ?
C21 H21 0.9500 . ?
C22 C27 1.433(14) 2_665 ?
C22 C23 1.530(8) . ?
C23 H23A 0.9800 . ?
C23 H23B 0.9800 . ?
C23 H23C 0.9800 . ?
C24 C29 1.406(15) . ?
C24 C25 1.393(14) . ?
C25 C26 1.404(15) . ?
C25 H25 0.9500 . ?
C26 C27 1.418(15) . ?
C27 C28 1.388(15) . ?
C28 C29 1.386(15) . ?
C28 H28 0.9500 . ?
C29 H29 0.9500 . ?
B1 H1 1.0000 . ?

loop_
_geom_torsion_atom_site_label_1
_geom_torsion_atom_site_label_2
_geom_torsion_atom_site_label_3
_geom_torsion_atom_site_label_4
_geom_torsion
_geom_torsion_site_symmetry_1
_geom_torsion_site_symmetry_2
_geom_torsion_site_symmetry_3
_geom_torsion_site_symmetry_4
_geom_torsion_publ_flag
C1 N1 N2 C3 1.2(15) . . . . ?
Ir1 N1 N2 C3 179.5(11) . . . . ?
C1 N1 N2 B1 178.6(11) . . . . ?
Ir1 N1 N2 B1 -3.1(15) . . . . ?
C6 N3 N4 C8 -3.4(16) . . . . ?
Ir1 N3 N4 C8 177.4(11) . . . . ?
C6 N3 N4 B1 -177.3(12) . . . . ?
Ir1 N3 N4 B1 3.4(14) . . . . ?
C11 N5 N6 C13 -0.9(14) . . . . ?
Ir1 N5 N6 C13 -177.4(9) . . . . ?
C11 N5 N6 B1 -179.0(10) . . . . ?
Ir1 N5 N6 B1 4.6(13) . . . . ?
N2 N1 C1 C2 0.7(14) . . . . ?
Ir1 N1 C1 C2 -177.1(10) . . . . ?
N2 N1 C1 C4 177.2(12) . . . . ?
Ir1 N1 C1 C4 -0.6(19) . . . . ?
N1 C1 C2 C3 -2.6(19) . . . . ?
C4 C1 C2 C3 -178.8(16) . . . . ?
C1 C2 C3 N2 4(2) . . . . ?
C1 C2 C3 C5 -171.4(19) . . . . ?
N1 N2 C3 C2 -3(2) . . . . ?
B1 N2 C3 C2 -179.8(16) . . . . ?
N1 N2 C3 C5 172.7(15) . . . . ?
B1 N2 C3 C5 -4(3) . . . . ?
N4 N3 C6 C7 4.0(16) . . . . ?
Ir1 N3 C6 C7 -177.0(11) . . . . ?
N4 N3 C6 C9 -179.2(13) . . . . ?
Ir1 N3 C6 C9 0(2) . . . . ?
N3 C6 C7 C8 -3(2) . . . . ?
C9 C6 C7 C8 179.8(16) . . . . ?
N3 N4 C8 C7 1(2) . . . . ?
B1 N4 C8 C7 174.1(16) . . . . ?
N3 N4 C8 C10 -171.8(18) . . . . ?
B1 N4 C8 C10 1(3) . . . . ?
C6 C7 C8 N4 1(2) . . . . ?
C6 C7 C8 C10 174.3(19) . . . . ?
N6 N5 C11 C12 -1.6(14) . . . . ?
Ir1 N5 C11 C12 173.6(10) . . . . ?
N6 N5 C11 C14 -178.3(11) . . . . ?
Ir1 N5 C11 C14 -3.0(19) . . . . ?
N5 C11 C12 C13 3.3(17) . . . . ?
C14 C11 C12 C13 179.7(13) . . . . ?
N5 N6 C13 C12 2.9(16) . . . . ?
B1 N6 C13 C12 -179.3(12) . . . . ?
N5 N6 C13 C15 174.5(16) . . . . ?
B1 N6 C13 C15 -8(3) . . . . ?
C11 C12 C13 N6 -3.6(17) . . . . ?
C11 C12 C13 C15 -175.6(16) . . . . ?
C21 C16 C17 C18 0.0 . . . . ?
Ir1 C16 C17 C18 174.3(5) . . . . ?
C16 C17 C18 C19 0.0 . . . . ?
C17 C18 C19 C20 0.0 . . . . ?
C18 C19 C20 C21 0.0 . . . . ?
C19 C20 C21 C16 0.0 . . . . ?
C17 C16 C21 C20 0.0 . . . . ?
Ir1 C16 C21 C20 -174.5(5) . . . . ?
Ir1 O1 C22 C27 -168.9(7) . . . 2_665 ?
Ir1 O1 C22 C23 7.6(16) . . . . ?
C29 C24 C25 C26 -4.5(15) . . . . ?
Ir1 C24 C25 C26 169.5(8) . . . . ?
C24 C25 C26 F1 -175.9(9) . . . . ?
C24 C25 C26 C27 3.6(15) . . . . ?
F1 C26 C27 C28 179.6(9) . . . . ?
C25 C26 C27 C28 0.1(14) . . . . ?
F1 C26 C27 C22 -1.2(15) . . . 3_565 ?
C25 C26 C27 C22 179.3(9) . . . 3_565 ?
C26 C27 C28 C29 -2.7(16) . . . . ?
C22 C27 C28 C29 178.1(10) 3_565 . . . ?
C25 C24 C29 C28 1.9(16) . . . . ?
Ir1 C24 C29 C28 -171.8(8) . . . . ?
C27 C28 C29 C24 1.8(17) . . . . ?
C3 N2 B1 N6 118.9(19) . . . . ?
N1 N2 B1 N6 -57.4(15) . . . . ?
C3 N2 B1 N4 -119.6(19) . . . . ?
N1 N2 B1 N4 64.1(15) . . . . ?
N5 N6 B1 N2 54.5(14) . . . . ?
C13 N6 B1 N2 -123.1(14) . . . . ?
N5 N6 B1 N4 -66.6(13) . . . . ?
C13 N6 B1 N4 115.8(14) . . . . ?
C8 N4 B1 N2 125.7(17) . . . . ?
N3 N4 B1 N2 -61.8(15) . . . . ?
C8 N4 B1 N6 -111.5(18) . . . . ?
N3 N4 B1 N6 60.9(15) . . . . ?
